data_4343326
loop_
_publ_author_name
'Zhu, Li'
'Chen, Kun'
'Hao, Jian'
'Wei, Zheyu'
'Zhang, Haocheng'
'Yin, Panchao'
'Wei, Yongge'

_publ_section_title
;
 Synthesis and Crystallization Behavior of Surfactants with Hexamolybdate
 as the Polar Headgroup.
;
_journal_issue 13
_journal_name_full 'Inorganic chemistry'
_journal_page_first 6075
_journal_page_last 6077
_journal_paper_doi 10.1021/acs.inorgchem.5b00903
_journal_volume 54
_journal_year 2015
_chemical_formula_sum 'C52 H105 Mo6 N3 O22'
_chemical_formula_weight 1700.02
_space_group_crystal_system monoclinic
_space_group_IT_number 14
_space_group_name_Hall '-P 2ybc'
_space_group_name_H-M_alt 'P 1 21/c 1'
_symmetry_space_group_name_Hall '-P 2ybc'
_symmetry_space_group_name_H-M 'P 1 21/c 1'
_atom_sites_solution_hydrogens geom
_audit_creation_method SHELXL-2014/7
_cell_angle_alpha 90
_cell_angle_beta 100.83(3)
_cell_angle_gamma 90
_cell_formula_units_Z 4
_cell_length_a 12.371(3)
_cell_length_b 18.924(4)
_cell_length_c 30.565(6)
_cell_measurement_temperature 296(2)
_cell_volume 7028(3)
_computing_structure_refinement 'SHELXL-2014/7 (Sheldrick, 2014)'
_diffrn_ambient_temperature 296(2)
_diffrn_detector_area_resol_mean 28.5714
_diffrn_measured_fraction_theta_full 0.984
_diffrn_measured_fraction_theta_max 0.984
_diffrn_measurement_device_type 'Saturn724+ (4x4 bin mode)'
_diffrn_measurement_method dtprofit.ref
_diffrn_radiation_type MoK\a
_diffrn_radiation_wavelength 0.71073
_diffrn_reflns_av_R_equivalents 0.0571
_diffrn_reflns_av_unetI/netI 0.0637
_diffrn_reflns_laue_measured_fraction_full 0.984
_diffrn_reflns_laue_measured_fraction_max 0.984
_diffrn_reflns_limit_h_max 14
_diffrn_reflns_limit_h_min -14
_diffrn_reflns_limit_k_max 22
_diffrn_reflns_limit_k_min -22
_diffrn_reflns_limit_l_max 36
_diffrn_reflns_limit_l_min -36
_diffrn_reflns_number 48869
_diffrn_reflns_point_group_measured_fraction_full 0.984
_diffrn_reflns_point_group_measured_fraction_max 0.984
_diffrn_reflns_theta_full 25.000
_diffrn_reflns_theta_max 25.000
_diffrn_reflns_theta_min 3.065
_diffrn_source 'Rotating Anode'
_exptl_absorpt_coefficient_mu 1.106
_exptl_absorpt_correction_T_max 0.718
_exptl_absorpt_correction_T_min 0.594
_exptl_absorpt_correction_type multi-scan
_exptl_crystal_colour brown
_exptl_crystal_density_diffrn 1.607
_exptl_crystal_description block
_exptl_crystal_F_000 3464
_exptl_crystal_size_max 0.500
_exptl_crystal_size_mid 0.400
_exptl_crystal_size_min 0.300
_refine_diff_density_max 1.048
_refine_diff_density_min -0.865
_refine_diff_density_rms 0.166
_refine_ls_extinction_method none
_refine_ls_goodness_of_fit_ref 1.124
_refine_ls_hydrogen_treatment constr
_refine_ls_matrix_type full
_refine_ls_number_parameters 826
_refine_ls_number_reflns 12188
_refine_ls_number_restraints 158
_refine_ls_restrained_S_all 1.118
_refine_ls_R_factor_all 0.1029
_refine_ls_R_factor_gt 0.0844
_refine_ls_shift/su_max 0.001
_refine_ls_shift/su_mean 0.000
_refine_ls_structure_factor_coef Fsqd
_refine_ls_weighting_details 'w=1/[\s^2^(Fo^2^)+(0.0536P)^2^+91.2856P] where P=(Fo^2^+2Fc^2^)/3'
_refine_ls_weighting_scheme calc
_refine_ls_wR_factor_gt 0.1702
_refine_ls_wR_factor_ref 0.1814
_reflns_Friedel_coverage 0.000
_reflns_number_gt 9991
_reflns_number_total 12188
_reflns_threshold_expression 'I > 2\s(I)'
_cod_data_source_file ic5b00903_si_002.cif
_cod_data_source_block C6
_cod_depositor_comments 'Adding full bibliography for 4343325--4343327.cif.'
_cod_database_code 4343326
_shelx_shelxl_version_number 2014/7
_shelx_space_group_comment
;
The symmetry employed for this shelxl refinement is uniquely defined
by the following loop, which should always be used as a source of
symmetry information in preference to the above space-group names.
They are only intended as comments.
;
_shelx_estimated_absorpt_t_min 0.608
_shelx_estimated_absorpt_t_max 0.733

loop_
_space_group_symop_operation_xyz
'x, y, z'
'-x, y+1/2, -z+1/2'
'-x, -y, -z'
'x, -y-1/2, z-1/2'

loop_
_atom_site_label
_atom_site_type_symbol
_atom_site_fract_x
_atom_site_fract_y
_atom_site_fract_z
_atom_site_U_iso_or_equiv
_atom_site_adp_type
_atom_site_occupancy
_atom_site_site_symmetry_order
_atom_site_calc_flag
_atom_site_refinement_flags_posn
_atom_site_refinement_flags_adp
_atom_site_refinement_flags_occupancy
_atom_site_disorder_assembly
_atom_site_disorder_group
Mo1 Mo 0.41587(7) 0.45108(4) 0.71845(3) 0.0255(2) Uani 1 1 d . . . . .
Mo2 Mo 0.20316(7) 0.55862(4) 0.68882(3) 0.0261(2) Uani 1 1 d . . . . .
Mo3 Mo 0.43075(7) 0.58302(4) 0.64904(3) 0.0279(2) Uani 1 1 d . . . . .
Mo4 Mo 0.41887(6) 0.41796(4) 0.61249(3) 0.0247(2) Uani 1 1 d . . . . .
Mo5 Mo 0.19355(6) 0.39790(4) 0.65143(3) 0.02278(19) Uani 1 1 d . . . . .
Mo6 Mo 0.20656(7) 0.52610(4) 0.58264(3) 0.0248(2) Uani 1 1 d . . . . .
O1 O 0.3087(5) 0.4870(3) 0.65040(19) 0.0214(13) Uani 1 1 d . . . . .
O2 O 0.3111(5) 0.3540(3) 0.6228(2) 0.0264(14) Uani 1 1 d . . . . .
O3 O 0.1337(5) 0.4390(3) 0.5951(2) 0.0281(14) Uani 1 1 d . . . . .
O4 O 0.4890(5) 0.4078(3) 0.6759(2) 0.0268(14) Uani 1 1 d . . . . .
O5 O 0.4865(5) 0.5401(3) 0.7051(2) 0.0300(15) Uani 1 1 d . . . . .
O6 O 0.3180(5) 0.4613(3) 0.56532(19) 0.0250(14) Uani 1 1 d . . . . .
O7 O 0.5039(5) 0.3695(3) 0.5870(2) 0.0323(15) Uani 1 1 d . . . . .
O8 O 0.3037(5) 0.3832(3) 0.7076(2) 0.0284(15) Uani 1 1 d . . . . .
O9 O 0.4944(5) 0.5112(3) 0.6196(2) 0.0286(15) Uani 1 1 d . . . . .
O10 O 0.3191(5) 0.5936(3) 0.5943(2) 0.0290(15) Uani 1 1 d . . . . .
O11 O 0.3056(6) 0.5164(3) 0.73629(19) 0.0304(15) Uani 1 1 d . . . . .
O12 O 0.3124(6) 0.6211(3) 0.6778(2) 0.0340(16) Uani 1 1 d . . . . .
O13 O 0.5129(6) 0.6540(4) 0.6468(2) 0.0393(18) Uani 1 1 d . . . . .
O14 O 0.1262(5) 0.4669(3) 0.6824(2) 0.0308(15) Uani 1 1 d . . . . .
O15 O 0.1324(5) 0.5695(3) 0.6250(2) 0.0267(14) Uani 1 1 d . . . . .
O16 O 0.1324(5) 0.5517(4) 0.5327(2) 0.0351(16) Uani 1 1 d . . . . .
O17 O 0.1223(6) 0.6098(4) 0.7153(2) 0.0373(17) Uani 1 1 d . . . . .
O18 O 0.4939(6) 0.4286(4) 0.7683(2) 0.0383(17) Uani 1 1 d . . . . .
O19 O -0.0712(6) 0.0573(4) 0.6628(3) 0.053(2) Uani 1 1 d . . . . .
O20 O -0.2444(6) 0.0936(4) 0.6609(3) 0.0453(19) Uani 1 1 d . . . . .
N1 N 0.1120(6) 0.3222(4) 0.6526(3) 0.0254(17) Uani 1 1 d . . . . .
N2 N 0.7828(6) 0.5384(4) 0.5817(3) 0.0310(19) Uani 1 1 d . . . . .
N3 N 0.5678(7) 0.6648(4) 0.8147(3) 0.0325(19) Uani 1 1 d . . . . .
C1 C 0.0610(8) 0.2577(6) 0.6545(3) 0.036(2) Uani 1 1 d . . . . .
C2 C 0.0058(8) 0.2429(5) 0.6894(3) 0.032(2) Uani 1 1 d . . . . .
H2 H 0.0000 0.2773 0.7106 0.038 Uiso 0.128(18) 1 calc R U P A 2
C3 C -0.0395(9) 0.1779(6) 0.6921(4) 0.043(3) Uani 1 1 d . . . . .
H3A H -0.0759 0.1676 0.7153 0.052 Uiso 1 1 calc R U . . .
C4 C -0.0316(8) 0.1270(5) 0.6601(4) 0.039(3) Uani 1 1 d . . . . .
C5 C 0.0210(8) 0.1400(5) 0.6244(4) 0.036(2) Uani 1 1 d . . . . .
H5A H 0.0234 0.1059 0.6027 0.043 Uiso 1 1 calc R U . . .
C6 C 0.0691(7) 0.2051(5) 0.6226(3) 0.029(2) Uani 1 1 d . U . . .
H6A H 0.1077 0.2147 0.5999 0.035 Uiso 0.872(18) 1 calc R U P A 1
C7 C -0.0075(9) 0.3023(6) 0.7219(4) 0.036(3) Uani 0.872(18) 1 d . . P A 1
H7A H -0.0329 0.2829 0.7472 0.054 Uiso 0.872(18) 1 calc R U P A 1
H7B H -0.0601 0.3361 0.7073 0.054 Uiso 0.872(18) 1 calc R U P A 1
H7C H 0.0621 0.3253 0.7316 0.054 Uiso 0.872(18) 1 calc R U P A 1
C7B C 0.112(6) 0.228(4) 0.582(2) 0.023(10) Uani 0.128(18) 1 d . U P A 2
H7B1 H 0.1776 0.2489 0.5901 0.034 Uiso 0.128(18) 1 calc R U P A 2
H7B2 H 0.0641 0.2585 0.5660 0.034 Uiso 0.128(18) 1 calc R U P A 2
H7B3 H 0.1190 0.1898 0.5649 0.034 Uiso 0.128(18) 1 calc R U P A 2
C8 C -0.1796(9) 0.0469(6) 0.6657(4) 0.040(3) Uani 1 1 d . . . . .
C9 C -0.1984(10) -0.0281(6) 0.6767(4) 0.048(3) Uani 1 1 d . . . . .
H9A H -0.1791 -0.0344 0.7087 0.058 Uiso 1 1 calc R U . . .
H9B H -0.1504 -0.0581 0.6631 0.058 Uiso 1 1 calc R U . . .
C10 C -0.3161(10) -0.0511(6) 0.6610(4) 0.052(3) Uani 1 1 d . . . . .
H10A H -0.3646 -0.0169 0.6710 0.062 Uiso 1 1 calc R U . . .
H10B H -0.3273 -0.0961 0.6746 0.062 Uiso 1 1 calc R U . . .
C11 C -0.3477(12) -0.0585(8) 0.6108(5) 0.067(4) Uani 1 1 d . . . . .
H11A H -0.3052 -0.0969 0.6015 0.081 Uiso 1 1 calc R U . . .
H11B H -0.3265 -0.0156 0.5973 0.081 Uiso 1 1 calc R U . . .
C12 C -0.4686(15) -0.0724(10) 0.5925(6) 0.100(6) Uani 1 1 d . . . . .
H12A H -0.4802 -0.0721 0.5602 0.120 Uiso 1 1 calc R U . . .
H12B H -0.5117 -0.0341 0.6015 0.120 Uiso 1 1 calc R U . . .
C13 C -0.5108(17) -0.1420(10) 0.6076(8) 0.127(8) Uani 1 1 d . . . . .
H13A H -0.5851 -0.1495 0.5924 0.191 Uiso 1 1 calc R U . . .
H13B H -0.5087 -0.1404 0.6391 0.191 Uiso 1 1 calc R U . . .
H13C H -0.4651 -0.1799 0.6009 0.191 Uiso 1 1 calc R U . . .
C21 C 0.8382(8) 0.4691(5) 0.5739(3) 0.030(2) Uani 1 1 d . . . . .
H21A H 0.9138 0.4706 0.5898 0.036 Uiso 1 1 calc R U . . .
H21B H 0.8398 0.4651 0.5424 0.036 Uiso 1 1 calc R U . . .
C22 C 0.7834(9) 0.4031(6) 0.5884(4) 0.042(3) Uani 1 1 d . . . . .
H22A H 0.7862 0.4049 0.6203 0.050 Uiso 1 1 calc R U . . .
H22B H 0.7067 0.4023 0.5739 0.050 Uiso 1 1 calc R U . . .
C23 C 0.8389(9) 0.3358(6) 0.5771(4) 0.042(3) Uani 1 1 d . . . . .
H23A H 0.9160 0.3366 0.5912 0.050 Uiso 1 1 calc R U . . .
H23B H 0.8348 0.3331 0.5451 0.050 Uiso 1 1 calc R U . . .
C24 C 0.7832(11) 0.2701(7) 0.5930(5) 0.065(4) Uani 1 1 d . . . . .
H24A H 0.8195 0.2282 0.5855 0.097 Uiso 1 1 calc R U . . .
H24B H 0.7072 0.2689 0.5787 0.097 Uiso 1 1 calc R U . . .
H24C H 0.7883 0.2725 0.6247 0.097 Uiso 1 1 calc R U . . .
C31 C 0.7625(9) 0.5422(6) 0.6286(3) 0.043(3) Uani 1 1 d . . . . .
H31A H 0.7280 0.5873 0.6322 0.052 Uiso 1 1 calc R U . . .
H31B H 0.7099 0.5057 0.6321 0.052 Uiso 1 1 calc R U . . .
C32 C 0.8604(11) 0.5344(8) 0.6655(4) 0.065(4) Uani 1 1 d . U . . .
H32A H 0.9062 0.5763 0.6670 0.078 Uiso 1 1 calc R U . . .
H32B H 0.9040 0.4941 0.6597 0.078 Uiso 1 1 calc R U . . .
C33 C 0.8216(12) 0.5238(10) 0.7114(4) 0.080(4) Uani 1 1 d D U . . .
H33A H 0.7843 0.5663 0.7182 0.096 Uiso 1 1 calc R U . . .
H33B H 0.7688 0.4854 0.7083 0.096 Uiso 1 1 calc R U . . .
C34 C 0.9139(11) 0.5077(9) 0.7497(4) 0.076(4) Uani 1 1 d D U . . .
H34A H 0.8844 0.5009 0.7763 0.114 Uiso 1 1 calc R U . . .
H34B H 0.9650 0.5463 0.7539 0.114 Uiso 1 1 calc R U . . .
H34C H 0.9511 0.4654 0.7434 0.114 Uiso 1 1 calc R U . . .
C41 C 0.8540(8) 0.5989(6) 0.5720(4) 0.041(3) Uani 1 1 d . . . . .
H41A H 0.9251 0.5947 0.5916 0.049 Uiso 1 1 calc R U . . .
H41B H 0.8209 0.6426 0.5796 0.049 Uiso 1 1 calc R U . . .
C42 C 0.8733(9) 0.6052(6) 0.5242(4) 0.044(3) Uani 1 1 d D . . . .
H42A H 0.8031 0.6001 0.5041 0.053 Uiso 1 1 calc R U . . .
H42B H 0.9196 0.5662 0.5186 0.053 Uiso 1 1 calc R U . . .
C43 C 0.9273(11) 0.6750(6) 0.5126(7) 0.083(5) Uani 1 1 d D U . . .
H43C H 0.9349 0.7047 0.5389 0.100 Uiso 0.23(3) 1 calc R U P B 2
H43D H 1.0013 0.6630 0.5089 0.100 Uiso 0.23(3) 1 calc R U P B 2
H43A H 0.9857 0.6882 0.5371 0.100 Uiso 0.77(3) 1 calc R U P B 1
H43B H 0.9596 0.6679 0.4864 0.100 Uiso 0.77(3) 1 calc R U P B 1
C44 C 0.8438(15) 0.7332(9) 0.5040(11) 0.096(8) Uani 0.77(3) 1 d D U P B 1
H44A H 0.8778 0.7752 0.5095 0.144 Uiso 0.77(3) 1 calc R U P B 1
H44B H 0.7944 0.7277 0.5220 0.144 Uiso 0.77(3) 1 calc R U P B 1
H44C H 0.8090 0.7316 0.4754 0.144 Uiso 0.77(3) 1 calc R U P B 1
C45 C 0.878(5) 0.722(3) 0.473(2) 0.083(10) Uani 0.23(3) 1 d D U P B 2
H45A H 0.8719 0.6951 0.4456 0.125 Uiso 0.23(3) 1 calc R U P B 2
H45B H 0.9253 0.7619 0.4714 0.125 Uiso 0.23(3) 1 calc R U P B 2
H45C H 0.8066 0.7381 0.4760 0.125 Uiso 0.23(3) 1 calc R U P B 2
C51 C 0.6705(7) 0.5408(5) 0.5507(3) 0.029(2) Uani 1 1 d . . . . .
H51A H 0.6233 0.5059 0.5608 0.034 Uiso 1 1 calc R U . . .
H51B H 0.6801 0.5269 0.5211 0.034 Uiso 1 1 calc R U . . .
C52 C 0.6110(8) 0.6122(5) 0.5471(3) 0.029(2) Uani 1 1 d . . . . .
H52A H 0.6501 0.6459 0.5319 0.035 Uiso 1 1 calc R U . . .
H52B H 0.6094 0.6303 0.5767 0.035 Uiso 1 1 calc R U . . .
C53 C 0.4926(7) 0.6031(5) 0.5211(3) 0.030(2) Uani 1 1 d D . . . .
H53A H 0.4950 0.5862 0.4913 0.036 Uiso 1 1 calc R U . . .
H53B H 0.4551 0.5678 0.5358 0.036 Uiso 1 1 calc R U . . .
C54 C 0.4283(9) 0.6716(5) 0.5178(4) 0.039(3) Uani 1 1 d D . . . .
H54A H 0.3552 0.6638 0.5014 0.059 Uiso 1 1 calc R U . . .
H54B H 0.4645 0.7065 0.5028 0.059 Uiso 1 1 calc R U . . .
H54C H 0.4245 0.6881 0.5472 0.059 Uiso 1 1 calc R U . . .
C61 C 0.4498(8) 0.6730(5) 0.7882(3) 0.031(2) Uani 1 1 d . . . . .
H61A H 0.4002 0.6457 0.8027 0.037 Uiso 1 1 calc R U . . .
H61B H 0.4464 0.6537 0.7585 0.037 Uiso 1 1 calc R U . . .
C62 C 0.4105(10) 0.7507(6) 0.7842(4) 0.051(3) Uani 1 1 d . . . . .
H62A H 0.4076 0.7690 0.8136 0.061 Uiso 1 1 calc R U . . .
H62B H 0.4629 0.7790 0.7718 0.061 Uiso 1 1 calc R U . . .
C63 C 0.2995(9) 0.7571(5) 0.7552(4) 0.044(3) Uani 1 1 d D . . . .
H63A H 0.2454 0.7349 0.7699 0.053 Uiso 1 1 calc R U . . .
H63B H 0.2996 0.7320 0.7275 0.053 Uiso 1 1 calc R U . . .
C64 C 0.2668(12) 0.8324(6) 0.7449(6) 0.079(5) Uani 1 1 d D . . . .
H64A H 0.2632 0.8570 0.7721 0.118 Uiso 1 1 calc R U . . .
H64B H 0.1960 0.8338 0.7256 0.118 Uiso 1 1 calc R U . . .
H64C H 0.3203 0.8548 0.7305 0.118 Uiso 1 1 calc R U . . .
C71 C 0.6490(8) 0.7076(5) 0.7954(3) 0.033(2) Uani 1 1 d . . . . .
H71A H 0.7223 0.6958 0.8112 0.040 Uiso 1 1 calc R U . . .
H71B H 0.6366 0.7571 0.8011 0.040 Uiso 1 1 calc R U . . .
C72 C 0.6466(10) 0.6986(7) 0.7457(4) 0.051(3) Uani 1 1 d . . . . .
H72A H 0.5757 0.7139 0.7292 0.061 Uiso 1 1 calc R U . . .
H72B H 0.6558 0.6491 0.7392 0.061 Uiso 1 1 calc R U . . .
C73 C 0.7383(10) 0.7419(6) 0.7310(4) 0.048(3) Uani 1 1 d D . . . .
H73A H 0.7313 0.7905 0.7401 0.058 Uiso 1 1 calc R U . . .
H73B H 0.8084 0.7245 0.7470 0.058 Uiso 1 1 calc R U . . .
C74 C 0.7415(12) 0.7416(8) 0.6821(4) 0.074(5) Uani 1 1 d D . . . .
H74A H 0.7842 0.7810 0.6752 0.110 Uiso 1 1 calc R U . . .
H74B H 0.6679 0.7451 0.6653 0.110 Uiso 1 1 calc R U . . .
H74C H 0.7744 0.6984 0.6746 0.110 Uiso 1 1 calc R U . . .
C81 C 0.5761(8) 0.6888(5) 0.8629(3) 0.032(2) Uani 1 1 d . . . . .
H81A H 0.6524 0.6850 0.8778 0.038 Uiso 1 1 calc R U . . .
H81B H 0.5560 0.7383 0.8628 0.038 Uiso 1 1 calc R U . . .
C82 C 0.5055(9) 0.6484(6) 0.8903(3) 0.040(3) Uani 1 1 d D . . . .
H82A H 0.5247 0.5987 0.8908 0.048 Uiso 1 1 calc R U . . .
H82B H 0.4286 0.6529 0.8764 0.048 Uiso 1 1 calc R U . . .
C83 C 0.5223(11) 0.6765(6) 0.9383(4) 0.054(3) Uani 1 1 d D U . . .
H83C H 0.4777 0.6501 0.9554 0.065 Uiso 0.12(2) 1 calc R U P C 2
H83D H 0.5017 0.7260 0.9383 0.065 Uiso 0.12(2) 1 calc R U P C 2
H83A H 0.5991 0.6717 0.9523 0.065 Uiso 0.88(2) 1 calc R U P C 1
H83B H 0.5035 0.7263 0.9379 0.065 Uiso 0.88(2) 1 calc R U P C 1
C84 C 0.4511(13) 0.6361(8) 0.9646(4) 0.064(5) Uani 0.88(2) 1 d D U P C 1
H84A H 0.4725 0.6475 0.9956 0.096 Uiso 0.88(2) 1 calc R U P C 1
H84B H 0.4602 0.5863 0.9605 0.096 Uiso 0.88(2) 1 calc R U P C 1
H84C H 0.3754 0.6488 0.9545 0.096 Uiso 0.88(2) 1 calc R U P C 1
C85 C 0.646(3) 0.667(6) 0.9584(19) 0.071(15) Uani 0.12(2) 1 d D U P C 2
H85A H 0.6849 0.7102 0.9545 0.107 Uiso 0.12(2) 1 calc R U P C 2
H85B H 0.6759 0.6292 0.9435 0.107 Uiso 0.12(2) 1 calc R U P C 2
H85C H 0.6549 0.6568 0.9896 0.107 Uiso 0.12(2) 1 calc R U P C 2
C91 C 0.5938(8) 0.5849(5) 0.8122(3) 0.031(2) Uani 1 1 d . . . . .
H91A H 0.5358 0.5582 0.8221 0.038 Uiso 1 1 calc R U . . .
H91B H 0.5928 0.5724 0.7814 0.038 Uiso 1 1 calc R U . . .
C92 C 0.7021(9) 0.5629(5) 0.8395(4) 0.041(3) Uani 1 1 d . . . . .
H92A H 0.7055 0.5768 0.8702 0.049 Uiso 1 1 calc R U . . .
H92B H 0.7613 0.5867 0.8285 0.049 Uiso 1 1 calc R U . . .
C93 C 0.7167(9) 0.4837(6) 0.8368(4) 0.041(3) Uani 1 1 d . . . . .
H93A H 0.7152 0.4706 0.8060 0.049 Uiso 1 1 calc R U . . .
H93B H 0.6553 0.4605 0.8464 0.049 Uiso 1 1 calc R U . . .
C94 C 0.8251(10) 0.4571(6) 0.8655(4) 0.051(3) Uani 1 1 d . . . . .
H94A H 0.8280 0.4065 0.8640 0.076 Uiso 1 1 calc R U . . .
H94B H 0.8284 0.4713 0.8959 0.076 Uiso 1 1 calc R U . . .
H94C H 0.8864 0.4770 0.8546 0.076 Uiso 1 1 calc R U . . .
O100 O 0.136(2) 0.0822(10) 0.5359(6) 0.084(9) Uani 0.54(3) 1 d D U P D 1
C100 C 0.160(2) 0.0584(15) 0.5025(7) 0.063(7) Uani 0.54(3) 1 d D U P D 1
C101 C 0.084(3) 0.065(3) 0.4591(9) 0.099(12) Uani 0.54(3) 1 d D U P D 1
H10C H 0.1161 0.0436 0.4362 0.148 Uiso 0.54(3) 1 calc R U P D 1
H10D H 0.0154 0.0428 0.4606 0.148 Uiso 0.54(3) 1 calc R U P D 1
H10E H 0.0712 0.1146 0.4522 0.148 Uiso 0.54(3) 1 calc R U P D 1
C102 C 0.267(2) 0.0201(18) 0.5076(10) 0.079(9) Uani 0.54(3) 1 d D U P D 1
H10F H 0.2771 0.0036 0.4790 0.118 Uiso 0.54(3) 1 calc R U P D 1
H10G H 0.3256 0.0515 0.5198 0.118 Uiso 0.54(3) 1 calc R U P D 1
H10H H 0.2660 -0.0194 0.5272 0.118 Uiso 0.54(3) 1 calc R U P D 1
O300 O 0.057(5) 0.021(6) 0.505(3) 0.41(4) Uani 0.46(3) 1 d D U P D 2
C300 C 0.126(5) 0.036(7) 0.483(3) 0.41(4) Uani 0.46(3) 1 d D U P D 2
C301 C 0.085(8) 0.064(8) 0.437(3) 0.40(5) Uani 0.46(3) 1 d D U P D 2
H30C H 0.1468 0.0746 0.4235 0.607 Uiso 0.46(3) 1 calc R U P D 2
H30D H 0.0397 0.0290 0.4201 0.607 Uiso 0.46(3) 1 calc R U P D 2
H30E H 0.0430 0.1061 0.4390 0.607 Uiso 0.46(3) 1 calc R U P D 2
C302 C 0.238(5) 0.051(6) 0.508(3) 0.39(5) Uani 0.46(3) 1 d D U P D 2
H30F H 0.2856 0.0632 0.4881 0.578 Uiso 0.46(3) 1 calc R U P D 2
H30G H 0.2348 0.0903 0.5284 0.578 Uiso 0.46(3) 1 calc R U P D 2
H30H H 0.2659 0.0104 0.5254 0.578 Uiso 0.46(3) 1 calc R U P D 2
O200 O 0.1074(7) 0.7883(4) 0.5839(3) 0.057(2) Uani 1 1 d . . . . .
C201 C 0.1140(16) 0.7494(7) 0.6237(5) 0.084(5) Uani 1 1 d . . . . .
H20C H 0.1804 0.7622 0.6445 0.101 Uiso 1 1 calc R U . . .
H20D H 0.1169 0.6993 0.6175 0.101 Uiso 1 1 calc R U . . .
C202 C 0.0139(16) 0.7654(9) 0.6440(5) 0.091(6) Uani 1 1 d . . . . .
H20G H 0.0208 0.7418 0.6722 0.137 Uiso 1 1 calc R U . . .
H20H H -0.0511 0.7489 0.6243 0.137 Uiso 1 1 calc R U . . .
H20I H 0.0086 0.8154 0.6482 0.137 Uiso 1 1 calc R U . . .
C203 C 0.1963(11) 0.7696(8) 0.5623(6) 0.075(5) Uani 1 1 d . . . . .
H20E H 0.1916 0.7201 0.5538 0.090 Uiso 1 1 calc R U . . .
H20F H 0.2665 0.7777 0.5819 0.090 Uiso 1 1 calc R U . . .
C204 C 0.1845(16) 0.8153(10) 0.5226(7) 0.103(6) Uani 1 1 d . . . . .
H20J H 0.2489 0.8110 0.5095 0.154 Uiso 1 1 calc R U . . .
H20K H 0.1761 0.8635 0.5312 0.154 Uiso 1 1 calc R U . . .
H20L H 0.1209 0.8011 0.5014 0.154 Uiso 1 1 calc R U . . .

loop_
_atom_site_aniso_label
_atom_site_aniso_U_11
_atom_site_aniso_U_22
_atom_site_aniso_U_33
_atom_site_aniso_U_23
_atom_site_aniso_U_13
_atom_site_aniso_U_12
Mo1 0.0233(4) 0.0273(5) 0.0243(4) 0.0018(3) 0.0006(3) -0.0030(3)
Mo2 0.0294(5) 0.0230(4) 0.0276(4) -0.0025(3) 0.0097(3) 0.0015(3)
Mo3 0.0311(5) 0.0234(4) 0.0302(4) -0.0016(3) 0.0084(4) -0.0096(4)
Mo4 0.0213(4) 0.0240(4) 0.0302(4) -0.0019(3) 0.0083(3) 0.0001(3)
Mo5 0.0184(4) 0.0190(4) 0.0308(4) 0.0011(3) 0.0043(3) -0.0034(3)
Mo6 0.0265(5) 0.0230(4) 0.0244(4) 0.0018(3) 0.0037(3) 0.0018(3)
O1 0.019(3) 0.017(3) 0.028(3) 0.002(2) 0.005(3) 0.000(2)
O2 0.025(4) 0.024(3) 0.032(4) -0.002(3) 0.009(3) 0.001(3)
O3 0.025(4) 0.024(4) 0.034(4) 0.001(3) 0.005(3) -0.007(3)
O4 0.013(3) 0.033(4) 0.034(4) 0.002(3) 0.004(3) 0.001(3)
O5 0.029(4) 0.031(4) 0.028(3) 0.002(3) 0.001(3) -0.014(3)
O6 0.024(3) 0.026(3) 0.025(3) -0.002(3) 0.004(3) -0.001(3)
O7 0.028(4) 0.030(4) 0.041(4) -0.002(3) 0.013(3) 0.006(3)
O8 0.024(4) 0.027(4) 0.034(4) 0.007(3) 0.005(3) -0.008(3)
O9 0.017(3) 0.037(4) 0.034(4) -0.002(3) 0.011(3) -0.002(3)
O10 0.035(4) 0.018(3) 0.035(4) 0.004(3) 0.010(3) -0.002(3)
O11 0.041(4) 0.033(4) 0.018(3) -0.004(3) 0.008(3) -0.005(3)
O12 0.045(4) 0.019(3) 0.039(4) -0.005(3) 0.009(3) -0.006(3)
O13 0.042(4) 0.034(4) 0.041(4) -0.002(3) 0.007(3) -0.021(3)
O14 0.029(4) 0.029(4) 0.036(4) 0.002(3) 0.012(3) 0.000(3)
O15 0.029(4) 0.022(3) 0.032(3) 0.003(3) 0.011(3) 0.006(3)
O16 0.029(4) 0.041(4) 0.034(4) 0.000(3) 0.003(3) 0.006(3)
O17 0.044(4) 0.037(4) 0.035(4) -0.012(3) 0.018(3) 0.002(3)
O18 0.036(4) 0.050(5) 0.027(4) 0.005(3) 0.002(3) -0.001(3)
O19 0.038(5) 0.030(4) 0.100(7) 0.006(4) 0.037(5) -0.003(3)
O20 0.033(4) 0.042(5) 0.062(5) 0.006(4) 0.012(4) -0.004(4)
N1 0.022(4) 0.014(4) 0.040(5) 0.003(3) 0.005(3) -0.010(3)
N2 0.021(4) 0.035(5) 0.035(5) -0.005(4) 0.000(3) 0.003(3)
N3 0.029(5) 0.025(4) 0.041(5) -0.011(3) 0.000(4) -0.003(3)
C1 0.028(6) 0.038(6) 0.038(6) 0.004(4) -0.003(4) -0.007(5)
C2 0.025(5) 0.035(6) 0.036(5) 0.007(4) 0.008(4) 0.004(4)
C3 0.030(6) 0.044(7) 0.058(7) 0.011(5) 0.014(5) 0.001(5)
C4 0.029(6) 0.022(5) 0.065(7) 0.008(5) 0.002(5) 0.004(4)
C5 0.027(6) 0.028(6) 0.053(7) 0.004(5) 0.007(5) -0.006(4)
C6 0.018(5) 0.030(5) 0.039(5) 0.000(4) 0.003(4) -0.007(4)
C7 0.027(7) 0.043(8) 0.039(7) 0.010(5) 0.011(5) 0.007(5)
C7B 0.022(11) 0.021(11) 0.023(10) -0.001(5) 0.002(5) 0.000(5)
C8 0.035(6) 0.028(6) 0.058(7) 0.002(5) 0.015(5) 0.001(5)
C9 0.061(8) 0.027(6) 0.066(8) -0.001(5) 0.035(6) -0.004(5)
C10 0.067(8) 0.039(7) 0.061(8) -0.015(6) 0.038(7) -0.033(6)
C11 0.077(10) 0.062(9) 0.069(9) -0.014(7) 0.027(8) -0.027(8)
C12 0.102(14) 0.086(13) 0.107(14) -0.020(11) 0.004(11) -0.038(11)
C13 0.113(17) 0.079(14) 0.18(2) -0.006(14) 0.002(15) -0.048(12)
C21 0.024(5) 0.041(6) 0.023(5) -0.004(4) 0.003(4) 0.005(4)
C22 0.042(7) 0.044(7) 0.039(6) 0.006(5) 0.006(5) -0.008(5)
C23 0.024(6) 0.046(7) 0.050(7) 0.005(5) -0.007(5) 0.000(5)
C24 0.052(8) 0.040(7) 0.089(10) 0.011(7) -0.020(7) -0.004(6)
C31 0.043(7) 0.056(7) 0.030(6) -0.008(5) 0.004(5) 0.021(6)
C32 0.054(8) 0.086(10) 0.052(6) -0.016(6) 0.004(6) 0.030(7)
C33 0.069(9) 0.121(11) 0.048(6) -0.014(7) 0.003(5) 0.037(8)
C34 0.061(9) 0.103(12) 0.062(7) 0.010(8) 0.009(6) 0.012(8)
C41 0.025(6) 0.037(6) 0.058(7) -0.017(5) 0.004(5) -0.003(5)
C42 0.026(6) 0.054(7) 0.049(7) 0.012(5) 0.000(5) -0.017(5)
C43 0.055(9) 0.036(7) 0.160(15) -0.002(8) 0.025(9) -0.020(6)
C44 0.056(11) 0.050(10) 0.19(2) 0.026(13) 0.042(13) -0.014(7)
C45 0.059(17) 0.046(16) 0.15(2) 0.004(13) 0.037(17) -0.030(15)
C51 0.024(5) 0.039(6) 0.023(5) -0.004(4) 0.006(4) 0.007(4)
C52 0.026(5) 0.030(5) 0.030(5) 0.001(4) 0.001(4) 0.000(4)
C53 0.023(5) 0.045(6) 0.021(5) 0.010(4) 0.001(4) 0.000(4)
C54 0.038(6) 0.038(6) 0.043(6) 0.015(5) 0.010(5) 0.005(5)
C61 0.034(6) 0.021(5) 0.039(6) -0.009(4) 0.007(4) -0.002(4)
C62 0.044(7) 0.034(7) 0.069(8) -0.010(6) -0.004(6) 0.002(5)
C63 0.035(6) 0.034(6) 0.064(8) -0.002(5) 0.007(5) 0.002(5)
C64 0.070(10) 0.042(8) 0.109(13) 0.005(8) -0.021(9) 0.008(7)
C71 0.034(6) 0.028(5) 0.036(6) -0.003(4) 0.003(4) -0.008(4)
C72 0.052(8) 0.051(8) 0.049(7) -0.006(5) 0.010(6) -0.025(6)
C73 0.053(8) 0.043(7) 0.052(7) -0.003(5) 0.020(6) -0.025(6)
C74 0.081(11) 0.076(10) 0.073(10) -0.021(8) 0.037(8) -0.049(9)
C81 0.038(6) 0.021(5) 0.037(6) -0.006(4) 0.007(5) 0.002(4)
C82 0.050(7) 0.038(6) 0.035(6) -0.010(5) 0.011(5) 0.001(5)
C83 0.081(9) 0.036(7) 0.042(7) -0.008(5) 0.004(6) -0.005(6)
C84 0.103(13) 0.057(10) 0.039(8) 0.003(6) 0.032(8) 0.016(8)
C85 0.072(13) 0.069(18) 0.072(18) 0.002(10) 0.014(9) -0.001(10)
C91 0.036(6) 0.020(5) 0.035(5) -0.005(4) -0.001(4) -0.003(4)
C92 0.052(7) 0.027(6) 0.044(6) 0.002(5) 0.009(5) 0.002(5)
C93 0.032(6) 0.038(6) 0.052(7) -0.004(5) 0.007(5) -0.002(5)
C94 0.060(8) 0.028(6) 0.056(7) -0.001(5) -0.011(6) 0.013(6)
O100 0.15(2) 0.061(13) 0.059(10) 0.028(8) 0.061(12) 0.035(12)
C100 0.091(17) 0.063(16) 0.046(10) 0.017(10) 0.038(10) 0.012(13)
C101 0.10(2) 0.12(3) 0.071(14) 0.013(18) 0.011(15) 0.03(2)
C102 0.070(17) 0.10(2) 0.068(18) 0.002(15) 0.026(13) 0.007(14)
O300 0.18(5) 0.54(10) 0.50(9) 0.22(8) 0.06(7) 0.13(8)
C300 0.20(5) 0.54(10) 0.50(9) 0.24(8) 0.07(6) 0.14(7)
C301 0.17(6) 0.51(11) 0.53(9) 0.26(9) 0.06(7) 0.17(8)
C302 0.16(5) 0.53(11) 0.48(10) 0.23(9) 0.09(6) 0.19(7)
O200 0.056(5) 0.043(5) 0.072(6) -0.007(4) 0.013(5) 0.005(4)
C201 0.145(16) 0.030(7) 0.063(9) 0.001(6) -0.015(10) 0.018(9)
C202 0.145(17) 0.075(11) 0.054(9) 0.002(8) 0.019(10) -0.034(11)
C203 0.048(9) 0.057(9) 0.122(14) -0.025(9) 0.018(9) 0.000(7)
C204 0.107(15) 0.084(13) 0.123(16) -0.011(12) 0.037(13) -0.029(11)

loop_
_atom_type_symbol
_atom_type_description
_atom_type_scat_dispersion_real
_atom_type_scat_dispersion_imag
_atom_type_scat_source
C C 0.0033 0.0016 'International Tables Vol C Tables 4.2.6.8 and 6.1.1.4'
H H 0.0000 0.0000 'International Tables Vol C Tables 4.2.6.8 and 6.1.1.4'
N N 0.0061 0.0033 'International Tables Vol C Tables 4.2.6.8 and 6.1.1.4'
O O 0.0106 0.0060 'International Tables Vol C Tables 4.2.6.8 and 6.1.1.4'
Mo Mo -1.6832 0.6857 'International Tables Vol C Tables 4.2.6.8 and 6.1.1.4'

loop_
_geom_angle_atom_site_label_1
_geom_angle_atom_site_label_2
_geom_angle_atom_site_label_3
_geom_angle
_geom_angle_site_symmetry_3
O18 Mo1 O8 105.3(3) .
O18 Mo1 O4 104.1(3) .
O8 Mo1 O4 90.9(3) .
O18 Mo1 O5 101.5(3) .
O8 Mo1 O5 152.8(3) .
O4 Mo1 O5 86.5(3) .
O18 Mo1 O11 102.3(3) .
O8 Mo1 O11 87.2(3) .
O4 Mo1 O11 153.1(3) .
O5 Mo1 O11 83.1(3) .
O18 Mo1 O1 177.7(3) .
O8 Mo1 O1 76.5(2) .
O4 Mo1 O1 77.3(2) .
O5 Mo1 O1 76.6(2) .
O11 Mo1 O1 76.2(2) .
O17 Mo2 O12 103.6(3) .
O17 Mo2 O11 104.0(3) .
O12 Mo2 O11 90.1(3) .
O17 Mo2 O14 103.4(3) .
O12 Mo2 O14 152.7(3) .
O11 Mo2 O14 86.9(3) .
O17 Mo2 O15 102.5(3) .
O12 Mo2 O15 87.6(3) .
O11 Mo2 O15 153.2(3) .
O14 Mo2 O15 83.0(3) .
O17 Mo2 O1 177.9(3) .
O12 Mo2 O1 77.7(2) .
O11 Mo2 O1 77.7(2) .
O14 Mo2 O1 75.2(2) .
O15 Mo2 O1 75.7(2) .
O13 Mo3 O9 104.2(3) .
O13 Mo3 O5 104.8(3) .
O9 Mo3 O5 90.5(3) .
O13 Mo3 O10 102.5(3) .
O9 Mo3 O10 87.5(3) .
O5 Mo3 O10 152.3(3) .
O13 Mo3 O12 103.2(3) .
O9 Mo3 O12 152.4(3) .
O5 Mo3 O12 85.9(3) .
O10 Mo3 O12 83.2(3) .
O13 Mo3 O1 177.3(3) .
O9 Mo3 O1 77.3(2) .
O5 Mo3 O1 77.4(2) .
O10 Mo3 O1 75.2(2) .
O12 Mo3 O1 75.2(2) .
O7 Mo4 O2 104.6(3) .
O7 Mo4 O6 105.0(3) .
O2 Mo4 O6 91.2(3) .
O7 Mo4 O4 101.7(3) .
O2 Mo4 O4 88.1(3) .
O6 Mo4 O4 152.5(3) .
O7 Mo4 O9 102.2(3) .
O2 Mo4 O9 152.9(3) .
O6 Mo4 O9 85.9(3) .
O4 Mo4 O9 82.4(3) .
O7 Mo4 O1 177.2(3) .
O2 Mo4 O1 77.2(2) .
O6 Mo4 O1 77.0(2) .
O4 Mo4 O1 76.0(2) .
O9 Mo4 O1 75.9(2) .
N1 Mo5 O14 104.1(3) .
N1 Mo5 O3 103.0(3) .
O14 Mo5 O3 92.1(3) .
N1 Mo5 O8 99.8(3) .
O14 Mo5 O8 87.7(3) .
O3 Mo5 O8 156.6(3) .
N1 Mo5 O2 97.9(3) .
O14 Mo5 O2 157.4(3) .
O3 Mo5 O2 88.0(3) .
O8 Mo5 O2 83.4(3) .
N1 Mo5 O1 175.0(3) .
O14 Mo5 O1 80.0(2) .
O3 Mo5 O1 79.5(2) .
O8 Mo5 O1 77.4(2) .
O2 Mo5 O1 77.8(2) .
O16 Mo6 O10 103.5(3) .
O16 Mo6 O15 103.9(3) .
O10 Mo6 O15 90.7(3) .
O16 Mo6 O3 103.1(3) .
O10 Mo6 O3 153.2(3) .
O15 Mo6 O3 86.1(3) .
O16 Mo6 O6 102.8(3) .
O10 Mo6 O6 86.8(3) .
O15 Mo6 O6 153.1(3) .
O3 Mo6 O6 84.3(3) .
O16 Mo6 O1 178.0(3) .
O10 Mo6 O1 77.8(2) .
O15 Mo6 O1 77.5(2) .
O3 Mo6 O1 75.6(2) .
O6 Mo6 O1 75.7(2) .
Mo5 O1 Mo6 90.7(2) .
Mo5 O1 Mo4 91.1(2) .
Mo6 O1 Mo4 90.4(2) .
Mo5 O1 Mo2 90.7(2) .
Mo6 O1 Mo2 90.1(2) .
Mo4 O1 Mo2 178.2(3) .
Mo5 O1 Mo1 91.4(2) .
Mo6 O1 Mo1 177.9(3) .
Mo4 O1 Mo1 89.6(2) .
Mo2 O1 Mo1 89.9(2) .
Mo5 O1 Mo3 179.5(3) .
Mo6 O1 Mo3 88.95(19) .
Mo4 O1 Mo3 89.3(2) .
Mo2 O1 Mo3 89.0(2) .
Mo1 O1 Mo3 89.0(2) .
Mo4 O2 Mo5 113.7(3) .
Mo5 O3 Mo6 114.0(3) .
Mo1 O4 Mo4 116.8(3) .
Mo3 O5 Mo1 116.8(3) .
Mo4 O6 Mo6 116.9(3) .
Mo1 O8 Mo5 114.7(3) .
Mo3 O9 Mo4 117.6(3) .
Mo6 O10 Mo3 118.1(3) .
Mo2 O11 Mo1 116.2(3) .
Mo2 O12 Mo3 118.0(3) .
Mo5 O14 Mo2 114.1(3) .
Mo6 O15 Mo2 116.2(3) .
C8 O19 C4 119.3(8) .
C1 N1 Mo5 172.3(7) .
C31 N2 C41 111.2(8) .
C31 N2 C21 110.6(8) .
C41 N2 C21 109.1(7) .
C31 N2 C51 107.1(7) .
C41 N2 C51 110.6(8) .
C21 N2 C51 108.2(7) .
C71 N3 C81 106.9(7) .
C71 N3 C61 112.3(8) .
C81 N3 C61 111.4(7) .
C71 N3 C91 110.4(8) .
C81 N3 C91 111.1(7) .
C61 N3 C91 104.9(7) .
N1 C1 C2 120.1(10) .
N1 C1 C6 120.1(9) .
C2 C1 C6 119.7(9) .
C3 C2 C1 119.5(10) .
C3 C2 C7 122.0(9) .
C1 C2 C7 118.4(9) .
C2 C3 C4 120.1(10) .
C3 C4 C5 122.2(10) .
C3 C4 O19 122.5(10) .
C5 C4 O19 115.3(10) .
C6 C5 C4 117.4(10) .
C5 C6 C1 121.0(9) .
C5 C6 C7B 121(3) .
C1 C6 C7B 117(3) .
C6 C7B C45 160(5) 3_666
O20 C8 O19 122.0(10) .
O20 C8 C9 127.6(10) .
O19 C8 C9 110.4(9) .
C8 C9 C10 112.7(10) .
C9 C10 C11 113.5(10) .
C10 C11 C12 116.0(12) .
C11 C12 C13 114.1(17) .
N2 C21 C22 115.1(8) .
C23 C22 C21 112.1(9) .
C22 C23 C24 110.8(10) .
C32 C31 N2 117.2(9) .
C31 C32 C33 110.2(10) .
C34 C33 C32 113.9(12) .
N2 C41 C42 116.7(8) .
C41 C42 C43 115.9(11) .
C44 C43 C42 110.7(12) .
C45 C43 C42 123(2) .
C43 C45 C7B 152(6) 3_666
N2 C51 C52 116.0(8) .
C51 C52 C53 109.6(8) .
C54 C53 C52 112.0(8) .
N3 C61 C62 113.0(8) .
C63 C62 C61 111.4(9) .
C62 C63 C64 112.5(10) .
N3 C71 C72 116.3(8) .
C71 C72 C73 110.9(9) .
C74 C73 C72 116.7(10) .
C82 C81 N3 116.0(8) .
C81 C82 C83 111.2(9) .
C84 C83 C82 110.2(10) .
C82 C83 C85 106.6(18) .
C92 C91 N3 114.5(8) .
C91 C92 C93 110.4(9) .
C92 C93 C94 113.1(9) .
O100 C100 C101 121(2) .
O100 C100 C102 116.8(18) .
C101 C100 C102 123(2) .
C300 O300 O300 136(10) 3_556
O300 C300 C302 117(3) .
O300 C300 C301 117(3) .
C302 C300 C301 123(4) .
C201 O200 C203 110.1(12) .
O200 C201 C202 109.3(12) .
O200 C203 C204 105.6(13) .

loop_
_geom_bond_atom_site_label_1
_geom_bond_atom_site_label_2
_geom_bond_distance
_geom_bond_site_symmetry_2
Mo1 O18 1.698(7) .
Mo1 O8 1.874(6) .
Mo1 O4 1.903(6) .
Mo1 O5 1.975(6) .
Mo1 O11 1.991(7) .
Mo1 O1 2.347(6) .
Mo2 O17 1.703(6) .
Mo2 O12 1.873(7) .
Mo2 O11 1.913(7) .
Mo2 O14 1.971(7) .
Mo2 O15 1.992(6) .
Mo2 O1 2.345(6) .
Mo3 O13 1.693(6) .
Mo3 O9 1.882(6) .
Mo3 O5 1.904(6) .
Mo3 O10 1.969(7) .
Mo3 O12 1.979(7) .
Mo3 O1 2.368(6) .
Mo4 O7 1.693(6) .
Mo4 O2 1.872(6) .
Mo4 O6 1.906(6) .
Mo4 O4 1.978(6) .
Mo4 O9 1.990(6) .
Mo4 O1 2.345(6) .
Mo5 N1 1.757(7) .
Mo5 O14 1.894(6) .
Mo5 O3 1.907(6) .
Mo5 O8 2.002(6) .
Mo5 O2 2.012(6) .
Mo5 O1 2.211(6) .
Mo6 O16 1.697(7) .
Mo6 O10 1.873(6) .
Mo6 O15 1.909(6) .
Mo6 O3 1.951(6) .
Mo6 O6 1.990(6) .
Mo6 O1 2.335(6) .
O19 C8 1.375(13) .
O19 C4 1.414(12) .
O20 C8 1.184(12) .
N1 C1 1.380(12) .
N2 C31 1.501(12) .
N2 C41 1.508(13) .
N2 C21 1.519(12) .
N2 C51 1.529(12) .
N3 C71 1.496(12) .
N3 C81 1.527(12) .
N3 C61 1.538(12) .
N3 C91 1.551(12) .
C1 C2 1.397(14) .
C1 C6 1.411(14) .
C2 C3 1.361(15) .
C2 C7 1.529(15) .
C3 C4 1.388(16) .
C4 C5 1.394(15) .
C5 C6 1.375(13) .
C6 C7B 1.50(7) .
C7B C45 1.94(8) 3_666
C8 C9 1.486(15) .
C9 C10 1.509(16) .
C10 C11 1.517(17) .
C11 C12 1.52(2) .
C12 C13 1.52(2) .
C21 C22 1.526(14) .
C22 C23 1.518(15) .
C23 C24 1.543(16) .
C31 C32 1.501(15) .
C32 C33 1.576(18) .
C33 C34 1.506(14) .
C41 C42 1.528(15) .
C42 C43 1.550(13) .
C43 C44 1.499(16) .
C43 C45 1.54(2) .
C45 C7B 1.94(8) 3_666
C51 C52 1.533(13) .
C52 C53 1.539(13) .
C53 C54 1.515(11) .
C61 C62 1.548(14) .
C62 C63 1.492(15) .
C63 C64 1.499(13) .
C71 C72 1.523(14) .
C72 C73 1.534(14) .
C73 C74 1.501(13) .
C81 C82 1.523(14) .
C82 C83 1.536(14) .
C83 C84 1.509(14) .
C83 C85 1.55(2) .
C91 C92 1.497(14) .
C92 C93 1.514(14) .
C93 C94 1.543(15) .
O100 C100 1.20(3) .
C100 C101 1.48(2) .
C100 C102 1.49(2) .
O300 C300 1.20(3) .
O300 O300 1.59(17) 3_556
C300 C302 1.49(3) .
C300 C301 1.49(3) .
O200 C201 1.410(16) .
O200 C203 1.429(16) .
C201 C202 1.51(2) .
C203 C204 1.47(2) .
